data_4026521
loop_
_publ_author_name
'Micha\/l Michalak'
'Maciej Stodulski'
'Sebastian Stecko'
'Adam Mames'
'Irma Panfil'
'Magdalena Soluch'
'Bart\/lomiej Furman'
'Marek Chmielewski'

_publ_section_title
;
 A Formal Synthesis of Ezetimibe via Cycloaddition/Rearrangement Cascade
 Reaction
;
_journal_name_full 'Journal of Organic Chemistry'
_journal_page_first 6931
_journal_page_last 6936
_journal_paper_doi 10.1021/jo2010846
_journal_volume 76
_journal_year 2011
_chemical_absolute_configuration syn
_chemical_formula_moiety 'C27 H26 F N O4'
_chemical_formula_sum 'C27 H26 F N O4'
_chemical_formula_weight 447.49
_chemical_name_systematic
; 
 ? 
;
_space_group_IT_number 5
_symmetry_cell_setting monoclinic
_symmetry_space_group_name_Hall 'C 2y'
_symmetry_space_group_name_H-M 'C 1 2 1'
_atom_sites_solution_hydrogens geom
_atom_sites_solution_primary direct
_atom_sites_solution_secondary difmap
_audit_creation_method SHELXL-97
_cell_angle_alpha 90.00
_cell_angle_beta 102.439(9)
_cell_angle_gamma 90.00
_cell_formula_units_Z 8
_cell_length_a 21.995(4)
_cell_length_b 5.7088(9)
_cell_length_c 35.394(5)
_cell_measurement_reflns_used 8317
_cell_measurement_temperature 100(2)
_cell_measurement_theta_max 29.170
_cell_measurement_theta_min 2.4275
_cell_volume 4339.9(12)
_computing_cell_refinement 'Bruker SMART'
_computing_data_collection 'Bruker SMART'
_computing_data_reduction 'Bruker SAINT'
_computing_molecular_graphics 'WINGX, MERCURY, ORTEP'
_computing_publication_material 'Bruker SHELXTL'
_computing_structure_refinement 'SHELXL-97 (Sheldrick, 1997)'
_computing_structure_solution 'SHELXS-97 (Sheldrick, 1990)'
_diffrn_ambient_temperature 100(2)
_diffrn_measured_fraction_theta_full 0.990
_diffrn_measured_fraction_theta_max 0.990
_diffrn_measurement_device_type 'Kappa ApexII Ultra CCD'
_diffrn_measurement_method 'phi and omega scans'
_diffrn_radiation_monochromator graphite
_diffrn_radiation_source 'TXS rotating anode'
_diffrn_radiation_type MoK\a
_diffrn_radiation_wavelength 0.71073
_diffrn_reflns_av_R_equivalents 0.0390
_diffrn_reflns_av_sigmaI/netI 0.0527
_diffrn_reflns_limit_h_max 28
_diffrn_reflns_limit_h_min -28
_diffrn_reflns_limit_k_max 7
_diffrn_reflns_limit_k_min -7
_diffrn_reflns_limit_l_max 45
_diffrn_reflns_limit_l_min -42
_diffrn_reflns_number 19846
_diffrn_reflns_theta_full 27.37
_diffrn_reflns_theta_max 27.37
_diffrn_reflns_theta_min 1.18
_exptl_absorpt_coefficient_mu 0.097
_exptl_absorpt_correction_T_max 0.9865
_exptl_absorpt_correction_T_min 0.9341
_exptl_absorpt_correction_type multi-scan
_exptl_absorpt_process_details
;
  SADABS-2004/1 - Bruker Nonius area detector scaling and absorption correction
;
_exptl_crystal_colour colourless
_exptl_crystal_density_diffrn 1.370
_exptl_crystal_description prosmatic
_exptl_crystal_F_000 1888
_exptl_crystal_size_max 0.20
_exptl_crystal_size_mid 0.16
_exptl_crystal_size_min 0.14
_refine_diff_density_max 0.240
_refine_diff_density_min -0.242
_refine_diff_density_rms 0.053
_refine_ls_extinction_method none
_refine_ls_goodness_of_fit_ref 1.050
_refine_ls_hydrogen_treatment mixed
_refine_ls_matrix_type full
_refine_ls_number_parameters 789
_refine_ls_number_reflns 9292
_refine_ls_number_restraints 1
_refine_ls_restrained_S_all 1.050
_refine_ls_R_factor_all 0.0473
_refine_ls_R_factor_gt 0.0399
_refine_ls_shift/su_max 0.001
_refine_ls_shift/su_mean 0.000
_refine_ls_structure_factor_coef Fsqd
_refine_ls_weighting_details 'calc w=1/[\s^2^(Fo^2^)+(0.0337P)^2^+2.1741P] where P=(Fo^2^+2Fc^2^)/3'
_refine_ls_weighting_scheme calc
_refine_ls_wR_factor_gt 0.0864
_refine_ls_wR_factor_ref 0.0897
_reflns_number_gt 8300
_reflns_number_total 9292
_reflns_threshold_expression >2sigma(I)
_cod_data_source_file jo2010846_si_002.cif
_cod_data_source_block shelxl
_cod_original_cell_volume 4340.0(12)
_cod_database_code 4026521

loop_
_symmetry_equiv_pos_as_xyz
'x, y, z'
'-x, y, -z'
'x+1/2, y+1/2, z'
'-x+1/2, y+1/2, -z'

loop_
_atom_site_label
_atom_site_type_symbol
_atom_site_fract_x
_atom_site_fract_y
_atom_site_fract_z
_atom_site_U_iso_or_equiv
_atom_site_adp_type
_atom_site_occupancy
_atom_site_symmetry_multiplicity
_atom_site_calc_flag
_atom_site_refinement_flags
F1 F 0.35558(6) -0.3991(2) 0.33496(3) 0.0307(3) Uani 1 1 d .
O1 O 0.54668(6) -0.4591(2) 0.21021(4) 0.0189(3) Uani 1 1 d .
O2 O 0.56777(7) -0.2192(2) 0.08808(4) 0.0208(3) Uani 1 1 d .
O3 O 0.52345(7) 0.0866(2) 0.11315(4) 0.0195(3) Uani 1 1 d .
O4 O 0.25919(6) 0.3090(2) 0.08300(4) 0.0201(3) Uani 1 1 d .
N1 N 0.47303(7) -0.1728(3) 0.21739(4) 0.0161(3) Uani 1 1 d .
C1 C 0.47191(9) 0.0460(3) 0.19484(5) 0.0151(4) Uani 1 1 d .
C2 C 0.52492(9) -0.0662(3) 0.17716(6) 0.0169(4) Uani 1 1 d .
C3 C 0.51992(9) -0.2739(3) 0.20339(5) 0.0155(4) Uani 1 1 d .
C4 C 0.51219(9) -0.1169(3) 0.13438(5) 0.0170(4) Uani 1 1 d .
C5 C 0.55620(10) -0.3006(4) 0.12388(6) 0.0202(4) Uani 1 1 d .
C6 C 0.56891(10) 0.0291(4) 0.09076(6) 0.0186(4) Uani 1 1 d .
C7 C 0.63241(10) 0.1177(4) 0.11125(6) 0.0229(4) Uani 1 1 d .
H7A H 0.6439 0.0468 0.1370 0.034 Uiso 1 1 calc R
H7B H 0.6311 0.2885 0.1138 0.034 Uiso 1 1 calc R
H7C H 0.6633 0.0752 0.0962 0.034 Uiso 1 1 calc R
C8 C 0.54784(11) 0.1304(4) 0.05095(6) 0.0236(5) Uani 1 1 d .
C9 C 0.44462(9) -0.2293(3) 0.24831(5) 0.0157(4) Uani 1 1 d .
C10 C 0.45890(10) -0.4383(3) 0.26849(5) 0.0179(4) Uani 1 1 d .
C11 C 0.42871(10) -0.4935(4) 0.29798(6) 0.0200(4) Uani 1 1 d .
C12 C 0.38598(10) -0.3394(4) 0.30659(5) 0.0205(4) Uani 1 1 d .
C13 C 0.37224(10) -0.1289(4) 0.28819(6) 0.0202(4) Uani 1 1 d .
C14 C 0.40219(10) -0.0738(3) 0.25844(5) 0.0180(4) Uani 1 1 d .
C15 C 0.41236(9) 0.1065(3) 0.16695(5) 0.0151(4) Uani 1 1 d .
C16 C 0.40933(9) 0.3202(4) 0.14780(5) 0.0176(4) Uani 1 1 d .
C17 C 0.35789(10) 0.3811(3) 0.11996(5) 0.0187(4) Uani 1 1 d .
C18 C 0.30773(9) 0.2282(3) 0.11088(5) 0.0167(4) Uani 1 1 d .
C19 C 0.30939(10) 0.0154(4) 0.12949(6) 0.0182(4) Uani 1 1 d .
C20 C 0.36192(10) -0.0439(3) 0.15751(5) 0.0169(4) Uani 1 1 d .
C21 C 0.21294(10) 0.1469(4) 0.06443(6) 0.0198(4) Uani 1 1 d .
C22 C 0.17908(9) 0.2538(4) 0.02678(6) 0.0182(4) Uani 1 1 d .
C23 C 0.19705(10) 0.4644(4) 0.01322(6) 0.0191(4) Uani 1 1 d .
C24 C 0.16448(10) 0.5552(4) -0.02167(6) 0.0209(4) Uani 1 1 d .
C25 C 0.11428(10) 0.4365(4) -0.04324(6) 0.0241(5) Uani 1 1 d .
C26 C 0.09622(11) 0.2256(4) -0.02985(6) 0.0265(5) Uani 1 1 d .
C27 C 0.12842(10) 0.1351(4) 0.00505(6) 0.0232(4) Uani 1 1 d .
H1 H 0.4879(10) 0.179(4) 0.2122(6) 0.014(5) Uiso 1 1 d .
H2 H 0.5639(11) 0.012(4) 0.1854(6) 0.022(6) Uiso 1 1 d .
H4 H 0.4676(11) -0.162(4) 0.1249(6) 0.026 Uiso 1 1 d .
H5A H 0.5353(10) -0.462(4) 0.1207(6) 0.020(6) Uiso 1 1 d .
H5B H 0.5952(10) -0.306(4) 0.1439(6) 0.012(5) Uiso 1 1 d .
H8A H 0.5782(12) 0.092(5) 0.0360(7) 0.032(7) Uiso 1 1 d .
H8B H 0.5071(11) 0.066(4) 0.0380(6) 0.020(6) Uiso 1 1 d .
H8C H 0.5455(11) 0.305(5) 0.0529(6) 0.027(6) Uiso 1 1 d .
H10 H 0.4901(11) -0.535(4) 0.2631(6) 0.026(6) Uiso 1 1 d .
H11 H 0.4370(11) -0.636(5) 0.3110(6) 0.029(6) Uiso 1 1 d .
H13 H 0.3402(10) -0.023(4) 0.2932(6) 0.014(5) Uiso 1 1 d .
H14 H 0.3945(9) 0.067(4) 0.2457(5) 0.012(5) Uiso 1 1 d .
H16 H 0.4444(10) 0.425(4) 0.1539(6) 0.013(5) Uiso 1 1 d .
H17 H 0.3559(10) 0.524(4) 0.1070(6) 0.020(6) Uiso 1 1 d .
H19 H 0.2767(10) -0.093(4) 0.1237(6) 0.014(5) Uiso 1 1 d .
H20 H 0.3628(10) -0.190(4) 0.1690(6) 0.015(5) Uiso 1 1 d .
H21A H 0.2337(10) 0.002(4) 0.0597(6) 0.013(5) Uiso 1 1 d .
H21B H 0.1858(11) 0.114(4) 0.0820(7) 0.029(6) Uiso 1 1 d .
H23 H 0.2311(10) 0.543(4) 0.0280(6) 0.016(5) Uiso 1 1 d .
H24 H 0.1759(11) 0.706(5) -0.0299(6) 0.029(6) Uiso 1 1 d .
H25 H 0.0896(10) 0.504(4) -0.0672(6) 0.019(5) Uiso 1 1 d .
H26 H 0.0615(12) 0.142(5) -0.0450(7) 0.032(6) Uiso 1 1 d .
H27 H 0.1149(11) -0.010(4) 0.0131(6) 0.025(6) Uiso 1 1 d .
F2 F 0.48330(6) 0.8373(2) 0.45200(3) 0.0307(3) Uani 1 1 d .
O5 O 0.56572(7) 1.1293(3) 0.28633(4) 0.0242(3) Uani 1 1 d .
O6 O 0.74106(7) 0.7898(3) 0.25969(4) 0.0211(3) Uani 1 1 d .
O7 O 0.68221(7) 1.0128(2) 0.21198(4) 0.0196(3) Uani 1 1 d .
O8 O 0.87865(7) 0.7042(3) 0.42792(4) 0.0246(3) Uani 1 1 d .
N2 N 0.59656(7) 0.8113(3) 0.32795(4) 0.0175(3) Uani 1 1 d .
C28 C 0.64757(9) 0.6598(3) 0.32068(5) 0.0160(4) Uani 1 1 d .
C29 C 0.64479(9) 0.8097(4) 0.28299(5) 0.0173(4) Uani 1 1 d .
C30 C 0.59537(9) 0.9542(4) 0.29702(5) 0.0182(4) Uani 1 1 d .
C31 C 0.70230(10) 0.9389(3) 0.27682(6) 0.0188(4) Uani 1 1 d .
C32 C 0.68569(11) 1.1346(4) 0.24750(5) 0.0206(4) Uani 1 1 d .
C33 C 0.73147(9) 0.8473(4) 0.21899(5) 0.0188(4) Uani 1 1 d .
C34 C 0.79038(11) 0.9541(4) 0.21095(6) 0.0235(5) Uani 1 1 d .
C35 C 0.71105(11) 0.6319(4) 0.19512(6) 0.0219(4) Uani 1 1 d .
C36 C 0.56526(9) 0.8136(4) 0.35854(5) 0.0174(4) Uani 1 1 d .
C37 C 0.52687(10) 1.0005(4) 0.36280(6) 0.0224(4) Uani 1 1 d .
C38 C 0.49780(10) 1.0058(4) 0.39393(6) 0.0234(4) Uani 1 1 d .
C39 C 0.50902(9) 0.8265(4) 0.42035(6) 0.0222(4) Uani 1 1 d .
C40 C 0.54578(10) 0.6387(4) 0.41653(6) 0.0222(4) Uani 1 1 d .
C41 C 0.57389(10) 0.6314(4) 0.38501(6) 0.0194(4) Uani 1 1 d .
C42 C 0.70681(9) 0.6729(3) 0.35115(5) 0.0164(4) Uani 1 1 d .
C43 C 0.75119(10) 0.4973(3) 0.35372(5) 0.0186(4) Uani 1 1 d .
C44 C 0.80771(10) 0.5119(4) 0.37993(6) 0.0206(4) Uani 1 1 d .
C45 C 0.82055(9) 0.7059(4) 0.40392(5) 0.0190(4) Uani 1 1 d .
C46 C 0.77694(9) 0.8817(4) 0.40218(5) 0.0183(4) Uani 1 1 d .
C47 C 0.72038(9) 0.8632(3) 0.37586(5) 0.0174(4) Uani 1 1 d .
C48 C 0.89566(10) 0.8954(4) 0.45434(6) 0.0233(5) Uani 1 1 d .
C49 C 0.86530(9) 0.8806(4) 0.48847(6) 0.0191(4) Uani 1 1 d .
C50 C 0.87447(10) 0.6831(4) 0.51218(6) 0.0224(4) Uani 1 1 d .
C51 C 0.84663(11) 0.6676(4) 0.54365(6) 0.0246(5) Uani 1 1 d .
C52 C 0.80915(10) 0.8478(4) 0.55147(6) 0.0242(5) Uani 1 1 d .
C53 C 0.80026(10) 1.0445(4) 0.52851(6) 0.0230(4) Uani 1 1 d .
C54 C 0.82846(10) 1.0605(4) 0.49693(6) 0.0209(4) Uani 1 1 d .
H28 H 0.6349(10) 0.504(4) 0.3157(6) 0.014(5) Uiso 1 1 d .
H29 H 0.6277(11) 0.721(4) 0.2600(7) 0.025(6) Uiso 1 1 d .
H31 H 0.7261(9) 0.996(4) 0.3006(6) 0.009(5) Uiso 1 1 d .
H32A H 0.7197(10) 1.258(4) 0.2522(6) 0.013(5) Uiso 1 1 d .
H32B H 0.6454(11) 1.212(4) 0.2462(6) 0.027(6) Uiso 1 1 d .
H34A H 0.8030(10) 1.091(4) 0.2263(6) 0.020(6) Uiso 1 1 d .
H34B H 0.8251(11) 0.846(5) 0.2161(6) 0.029(6) Uiso 1 1 d .
H34C H 0.7831(11) 0.992(4) 0.1820(7) 0.031(6) Uiso 1 1 d .
H35A H 0.6728(11) 0.572(4) 0.1997(6) 0.021(6) Uiso 1 1 d .
H35B H 0.7041(10) 0.677(4) 0.1677(6) 0.017(5) Uiso 1 1 d .
H35C H 0.7434(11) 0.516(4) 0.2016(6) 0.021(6) Uiso 1 1 d .
H37 H 0.5187(9) 1.125(4) 0.3444(6) 0.014(5) Uiso 1 1 d .
H38 H 0.4727(10) 1.132(4) 0.3971(6) 0.016(5) Uiso 1 1 d .
H40 H 0.5521(10) 0.525(4) 0.4350(6) 0.019 Uiso 1 1 d .
H41 H 0.5993(10) 0.502(4) 0.3818(6) 0.014(5) Uiso 1 1 d .
H43 H 0.7418(11) 0.364(5) 0.3377(6) 0.028(6) Uiso 1 1 d .
H44 H 0.8390(10) 0.388(4) 0.3817(6) 0.016(5) Uiso 1 1 d .
H46 H 0.7848(10) 1.018(4) 0.4196(6) 0.018(5) Uiso 1 1 d .
H47 H 0.6897(11) 0.984(4) 0.3752(6) 0.022 Uiso 1 1 d .
H48A H 0.9414(11) 0.872(4) 0.4628(6) 0.023(6) Uiso 1 1 d .
H48B H 0.8855(11) 1.044(4) 0.4401(6) 0.020(6) Uiso 1 1 d .
H50 H 0.9002(10) 0.563(4) 0.5070(6) 0.014(5) Uiso 1 1 d .
H51 H 0.8553(12) 0.538(5) 0.5589(7) 0.032(7) Uiso 1 1 d .
H52 H 0.7905(11) 0.842(4) 0.5728(7) 0.028(6) Uiso 1 1 d .
H53 H 0.7740(11) 1.169(5) 0.5332(6) 0.026(6) Uiso 1 1 d .
H54 H 0.8217(11) 1.199(4) 0.4803(6) 0.025(6) Uiso 1 1 d .

loop_
_atom_site_aniso_label
_atom_site_aniso_U_11
_atom_site_aniso_U_22
_atom_site_aniso_U_33
_atom_site_aniso_U_23
_atom_site_aniso_U_13
_atom_site_aniso_U_12
F1 0.0451(8) 0.0255(7) 0.0292(6) 0.0030(5) 0.0249(6) 0.0002(6)
O1 0.0183(7) 0.0180(7) 0.0204(7) 0.0020(6) 0.0037(6) 0.0024(6)
O2 0.0254(8) 0.0198(7) 0.0201(7) -0.0015(6) 0.0110(6) -0.0008(6)
O3 0.0235(8) 0.0188(7) 0.0195(7) 0.0037(6) 0.0117(6) 0.0031(6)
O4 0.0205(7) 0.0173(7) 0.0201(7) 0.0017(6) -0.0011(6) 0.0009(6)
N1 0.0193(8) 0.0150(8) 0.0144(7) 0.0007(7) 0.0043(7) 0.0014(7)
C1 0.0180(10) 0.0153(9) 0.0114(8) 0.0019(7) 0.0017(8) -0.0004(8)
C2 0.0137(10) 0.0175(9) 0.0189(9) 0.0019(8) 0.0024(8) -0.0003(8)
C3 0.0144(9) 0.0177(9) 0.0130(9) -0.0020(7) 0.0002(8) -0.0026(8)
C4 0.0170(10) 0.0177(9) 0.0166(9) 0.0030(8) 0.0041(8) -0.0001(8)
C5 0.0215(11) 0.0206(10) 0.0204(10) 0.0023(8) 0.0089(9) 0.0018(9)
C6 0.0194(10) 0.0194(9) 0.0188(9) -0.0001(8) 0.0082(8) 0.0020(8)
C7 0.0213(11) 0.0229(10) 0.0253(10) -0.0013(9) 0.0070(9) -0.0010(9)
C8 0.0253(12) 0.0289(12) 0.0183(10) 0.0030(9) 0.0087(10) -0.0017(10)
C9 0.0162(10) 0.0170(9) 0.0133(8) -0.0016(7) 0.0020(8) -0.0022(8)
C10 0.0196(10) 0.0178(10) 0.0161(9) -0.0005(8) 0.0035(8) 0.0018(8)
C11 0.0283(12) 0.0151(10) 0.0160(9) 0.0030(8) 0.0037(9) -0.0014(9)
C12 0.0259(11) 0.0229(10) 0.0151(9) -0.0016(8) 0.0102(9) -0.0051(9)
C13 0.0229(11) 0.0191(10) 0.0198(10) -0.0019(8) 0.0068(9) 0.0029(9)
C14 0.0236(11) 0.0141(9) 0.0155(9) 0.0006(8) 0.0023(8) 0.0002(8)
C15 0.0185(10) 0.0160(9) 0.0121(8) 0.0000(7) 0.0059(8) 0.0034(8)
C16 0.0192(10) 0.0167(9) 0.0169(9) -0.0012(8) 0.0044(8) -0.0023(8)
C17 0.0255(11) 0.0156(10) 0.0157(9) 0.0024(8) 0.0058(8) 0.0022(8)
C18 0.0188(10) 0.0186(9) 0.0130(8) -0.0012(7) 0.0043(8) 0.0041(8)
C19 0.0163(10) 0.0207(10) 0.0190(10) -0.0003(8) 0.0066(8) -0.0014(8)
C20 0.0208(10) 0.0151(9) 0.0161(9) 0.0015(7) 0.0066(8) 0.0010(8)
C21 0.0169(10) 0.0205(10) 0.0217(10) 0.0017(8) 0.0035(9) -0.0013(8)
C22 0.0164(10) 0.0219(10) 0.0172(9) -0.0018(8) 0.0058(8) 0.0033(8)
C23 0.0163(10) 0.0226(10) 0.0186(10) -0.0020(8) 0.0043(8) -0.0005(8)
C24 0.0222(11) 0.0223(11) 0.0199(10) 0.0014(8) 0.0082(9) 0.0021(9)
C25 0.0219(11) 0.0301(11) 0.0197(10) 0.0018(9) 0.0034(9) 0.0038(10)
C26 0.0237(11) 0.0327(12) 0.0216(11) -0.0039(9) 0.0014(9) -0.0060(10)
C27 0.0230(11) 0.0229(11) 0.0236(10) 0.0017(9) 0.0048(9) -0.0025(9)
F2 0.0316(7) 0.0375(7) 0.0276(6) 0.0014(6) 0.0167(6) 0.0015(6)
O5 0.0227(8) 0.0239(7) 0.0254(7) 0.0066(6) 0.0041(6) 0.0054(7)
O6 0.0230(7) 0.0247(7) 0.0158(6) 0.0032(6) 0.0047(6) 0.0053(6)
O7 0.0212(7) 0.0225(7) 0.0150(7) 0.0014(6) 0.0038(6) 0.0048(6)
O8 0.0186(7) 0.0357(9) 0.0185(7) -0.0055(6) 0.0018(6) 0.0072(7)
N2 0.0172(8) 0.0195(8) 0.0155(7) 0.0009(7) 0.0027(7) 0.0022(7)
C28 0.0170(10) 0.0147(9) 0.0172(9) -0.0016(8) 0.0054(8) -0.0004(8)
C29 0.0205(10) 0.0185(9) 0.0121(8) -0.0004(8) 0.0018(8) -0.0012(8)
C30 0.0148(10) 0.0216(10) 0.0162(9) -0.0003(8) -0.0009(8) -0.0027(8)
C31 0.0246(11) 0.0172(9) 0.0145(9) -0.0013(8) 0.0040(9) 0.0003(9)
C32 0.0262(12) 0.0197(10) 0.0167(9) 0.0016(8) 0.0064(9) 0.0009(9)
C33 0.0212(10) 0.0216(10) 0.0138(9) 0.0026(8) 0.0043(8) 0.0025(8)
C34 0.0214(11) 0.0239(11) 0.0254(12) 0.0016(9) 0.0053(9) 0.0002(9)
C35 0.0227(11) 0.0219(10) 0.0221(11) 0.0002(9) 0.0070(9) 0.0009(9)
C36 0.0146(9) 0.0219(10) 0.0158(9) -0.0008(8) 0.0031(8) -0.0013(8)
C37 0.0205(11) 0.0217(10) 0.0246(10) 0.0047(9) 0.0035(9) 0.0023(9)
C38 0.0176(11) 0.0241(11) 0.0293(11) 0.0005(9) 0.0071(9) 0.0046(9)
C39 0.0160(10) 0.0317(11) 0.0201(9) -0.0019(9) 0.0061(8) -0.0040(9)
C40 0.0228(11) 0.0232(11) 0.0208(10) 0.0065(9) 0.0050(9) -0.0015(9)
C41 0.0179(10) 0.0199(10) 0.0199(10) 0.0008(8) 0.0031(8) 0.0021(9)
C42 0.0199(10) 0.0178(9) 0.0130(9) 0.0041(8) 0.0070(8) 0.0009(8)
C43 0.0253(11) 0.0164(10) 0.0146(9) -0.0012(8) 0.0056(9) 0.0014(8)
C44 0.0215(10) 0.0226(10) 0.0186(10) 0.0020(8) 0.0066(8) 0.0077(9)
C45 0.0169(10) 0.0286(11) 0.0119(9) 0.0024(8) 0.0042(8) 0.0018(9)
C46 0.0209(10) 0.0200(10) 0.0144(9) -0.0016(8) 0.0050(8) -0.0010(8)
C47 0.0199(10) 0.0173(9) 0.0163(9) 0.0006(8) 0.0067(8) 0.0051(8)
C48 0.0187(11) 0.0314(12) 0.0188(10) -0.0016(9) 0.0017(9) -0.0008(9)
C49 0.0154(10) 0.0233(10) 0.0174(9) -0.0035(8) 0.0005(8) -0.0037(8)
C50 0.0227(11) 0.0210(10) 0.0229(10) -0.0054(9) 0.0038(9) 0.0008(9)
C51 0.0269(12) 0.0227(11) 0.0221(10) 0.0024(9) 0.0004(9) -0.0053(9)
C52 0.0213(11) 0.0342(12) 0.0174(10) -0.0071(9) 0.0052(9) -0.0076(10)
C53 0.0202(11) 0.0241(11) 0.0236(10) -0.0074(9) 0.0025(9) 0.0019(9)
C54 0.0200(11) 0.0221(10) 0.0183(10) -0.0013(8) -0.0010(9) -0.0031(9)

loop_
_atom_type_symbol
_atom_type_description
_atom_type_scat_dispersion_real
_atom_type_scat_dispersion_imag
_atom_type_scat_source
C C 0.0033 0.0016 'International Tables Vol C Tables 4.2.6.8 and 6.1.1.4'
H H 0.0000 0.0000 'International Tables Vol C Tables 4.2.6.8 and 6.1.1.4'
N N 0.0061 0.0033 'International Tables Vol C Tables 4.2.6.8 and 6.1.1.4'
O O 0.0106 0.0060 'International Tables Vol C Tables 4.2.6.8 and 6.1.1.4'
F F 0.0171 0.0103 'International Tables Vol C Tables 4.2.6.8 and 6.1.1.4'

loop_
_geom_angle_atom_site_label_1
_geom_angle_atom_site_label_2
_geom_angle_atom_site_label_3
_geom_angle
C6 O2 C5 105.68(15)
C4 O3 C6 108.79(14)
C18 O4 C21 118.80(15)
C3 N1 C9 132.94(16)
C3 N1 C1 95.00(14)
C9 N1 C1 130.79(16)
N1 C1 C15 117.38(16)
N1 C1 C2 86.75(14)
C15 C1 C2 116.65(15)
N1 C1 H1 110.6(12)
C15 C1 H1 111.9(12)
C2 C1 H1 111.2(12)
C4 C2 C3 116.14(16)
C4 C2 C1 118.98(16)
C3 C2 C1 85.26(14)
C4 C2 H2 110.9(13)
C3 C2 H2 110.9(13)
C1 C2 H2 112.4(14)
O1 C3 N1 132.14(18)
O1 C3 C2 134.89(18)
N1 C3 C2 92.96(15)
O3 C4 C2 110.82(16)
O3 C4 C5 103.82(15)
C2 C4 C5 112.71(16)
O3 C4 H4 107.5(14)
C2 C4 H4 110.1(13)
C5 C4 H4 111.6(14)
O2 C5 C4 103.71(16)
O2 C5 H5A 111.0(12)
C4 C5 H5A 110.6(13)
O2 C5 H5B 110.7(11)
C4 C5 H5B 110.2(12)
H5A C5 H5B 110.4(17)
O2 C6 O3 105.06(15)
O2 C6 C8 108.93(17)
O3 C6 C8 108.54(17)
O2 C6 C7 111.48(18)
O3 C6 C7 109.73(16)
C8 C6 C7 112.77(18)
C6 C7 H7A 109.5
C6 C7 H7B 109.5
H7A C7 H7B 109.5
C6 C7 H7C 109.5
H7A C7 H7C 109.5
H7B C7 H7C 109.5
C6 C8 H8A 108.6(14)
C6 C8 H8B 111.0(12)
H8A C8 H8B 108.9(19)
C6 C8 H8C 109.3(13)
H8A C8 H8C 108(2)
H8B C8 H8C 110.5(19)
C14 C9 C10 120.34(17)
C14 C9 N1 119.27(17)
C10 C9 N1 120.39(17)
C11 C10 C9 119.26(19)
C11 C10 H10 120.7(14)
C9 C10 H10 119.9(14)
C12 C11 C10 118.94(19)
C12 C11 H11 121.3(14)
C10 C11 H11 119.7(14)
F1 C12 C11 118.15(18)
F1 C12 C13 118.46(19)
C11 C12 C13 123.38(18)
C12 C13 C14 117.75(19)
C12 C13 H13 123.6(12)
C14 C13 H13 118.5(12)
C9 C14 C13 120.27(18)
C9 C14 H14 119.8(12)
C13 C14 H14 120.0(12)
C20 C15 C16 118.32(18)
C20 C15 C1 123.77(17)
C16 C15 C1 117.78(18)
C17 C16 C15 121.12(19)
C17 C16 H16 119.9(12)
C15 C16 H16 119.0(12)
C16 C17 C18 119.78(18)
C16 C17 H17 121.3(14)
C18 C17 H17 118.9(14)
O4 C18 C19 125.30(18)
O4 C18 C17 114.37(17)
C19 C18 C17 120.33(19)
C18 C19 C20 119.12(19)
C18 C19 H19 122.5(13)
C20 C19 H19 118.4(13)
C15 C20 C19 121.31(19)
C15 C20 H20 120.8(13)
C19 C20 H20 117.8(13)
O4 C21 C22 108.18(17)
O4 C21 H21A 108.4(12)
C22 C21 H21A 110.6(12)
O4 C21 H21B 107.8(14)
C22 C21 H21B 112.9(14)
H21A C21 H21B 108.8(19)
C23 C22 C27 119.21(19)
C23 C22 C21 122.30(19)
C27 C22 C21 118.49(18)
C22 C23 C24 120.1(2)
C22 C23 H23 118.6(13)
C24 C23 H23 121.3(13)
C25 C24 C23 120.5(2)
C25 C24 H24 120.2(14)
C23 C24 H24 119.2(14)
C24 C25 C26 119.6(2)
C24 C25 H25 120.8(13)
C26 C25 H25 119.5(13)
C25 C26 C27 120.1(2)
C25 C26 H26 119.5(15)
C27 C26 H26 120.4(15)
C26 C27 C22 120.5(2)
C26 C27 H27 117.5(14)
C22 C27 H27 122.0(14)
C31 O6 C33 108.34(14)
C33 O7 C32 106.07(14)
C45 O8 C48 118.38(16)
C30 N2 C36 133.46(17)
C30 N2 C28 95.42(15)
C36 N2 C28 130.91(16)
N2 C28 C42 114.68(15)
N2 C28 C29 86.38(14)
C42 C28 C29 116.73(16)
N2 C28 H28 112.4(13)
C42 C28 H28 111.0(13)
C29 C28 H28 113.6(12)
C31 C29 C30 117.17(17)
C31 C29 C28 120.25(16)
C30 C29 C28 85.34(14)
C31 C29 H29 108.6(13)
C30 C29 H29 112.5(14)
C28 C29 H29 111.5(14)
O5 C30 N2 131.54(19)
O5 C30 C29 135.81(18)
N2 C30 C29 92.65(16)
O6 C31 C32 103.10(15)
O6 C31 C29 111.29(16)
C32 C31 C29 111.76(17)
O6 C31 H31 108.4(12)
C32 C31 H31 111.1(12)
C29 C31 H31 110.9(12)
O7 C32 C31 101.78(16)
O7 C32 H32A 112.5(11)
C31 C32 H32A 109.9(12)
O7 C32 H32B 107.5(13)
C31 C32 H32B 116.5(14)
H32A C32 H32B 108.6(18)
O7 C33 O6 105.50(14)
O7 C33 C35 108.77(17)
O6 C33 C35 109.59(16)
O7 C33 C34 110.57(17)
O6 C33 C34 109.34(17)
C35 C33 C34 112.81(17)
C33 C34 H34A 112.2(13)
C33 C34 H34B 112.4(14)
H34A C34 H34B 107(2)
C33 C34 H34C 108.5(14)
H34A C34 H34C 110.9(19)
H34B C34 H34C 105.6(19)
C33 C35 H35A 111.4(14)
C33 C35 H35B 107.8(13)
H35A C35 H35B 107.8(18)
C33 C35 H35C 108.1(14)
H35A C35 H35C 110.3(19)
H35B C35 H35C 111.4(18)
C41 C36 C37 120.09(18)
C41 C36 N2 119.78(18)
C37 C36 N2 120.11(18)
C38 C37 C36 119.83(19)
C38 C37 H37 118.4(12)
C36 C37 H37 121.8(12)
C39 C38 C37 118.6(2)
C39 C38 H38 121.5(13)
C37 C38 H38 119.9(13)
F2 C39 C40 118.48(19)
F2 C39 C38 118.77(19)
C40 C39 C38 122.75(19)
C39 C40 C41 118.6(2)
C39 C40 H40 119.4(14)
C41 C40 H40 122.0(14)
C36 C41 C40 120.1(2)
C36 C41 H41 120.1(12)
C40 C41 H41 119.8(12)
C47 C42 C43 118.13(18)
C47 C42 C28 121.83(18)
C43 C42 C28 119.95(17)
C44 C43 C42 121.18(19)
C44 C43 H43 119.9(15)
C42 C43 H43 118.9(15)
C43 C44 C45 119.56(19)
C43 C44 H44 121.1(12)
C45 C44 H44 119.3(12)
O8 C45 C46 125.30(18)
O8 C45 C44 114.36(18)
C46 C45 C44 120.34(19)
C45 C46 C47 119.23(18)
C45 C46 H46 121.3(13)
C47 C46 H46 119.5(13)
C42 C47 C46 121.54(18)
C42 C47 H47 119.5(14)
C46 C47 H47 118.9(14)
O8 C48 C49 112.51(18)
O8 C48 H48A 101.6(13)
C49 C48 H48A 110.2(12)
O8 C48 H48B 108.8(13)
C49 C48 H48B 111.6(13)
H48A C48 H48B 111.8(19)
C54 C49 C50 119.14(19)
C54 C49 C48 121.03(19)
C50 C49 C48 119.83(19)
C51 C50 C49 120.3(2)
C51 C50 H50 120.2(13)
C49 C50 H50 119.5(13)
C52 C51 C50 119.9(2)
C52 C51 H51 123.0(16)
C50 C51 H51 117.0(15)
C53 C52 C51 120.3(2)
C53 C52 H52 118.3(15)
C51 C52 H52 121.4(16)
C52 C53 C54 119.8(2)
C52 C53 H53 121.4(14)
C54 C53 H53 118.8(14)
C49 C54 C53 120.6(2)
C49 C54 H54 119.5(13)
C53 C54 H54 119.9(13)

loop_
_geom_bond_atom_site_label_1
_geom_bond_atom_site_label_2
_geom_bond_distance
F1 C12 1.364(2)
O1 C3 1.209(2)
O2 C6 1.420(3)
O2 C5 1.423(2)
O3 C4 1.434(2)
O3 C6 1.441(2)
O4 C18 1.368(2)
O4 C21 1.427(2)
N1 C3 1.365(2)
N1 C9 1.409(2)
N1 C1 1.479(2)
C1 C15 1.501(3)
C1 C2 1.574(3)
C1 H1 0.99(2)
C2 C4 1.507(3)
C2 C3 1.524(3)
C2 H2 0.95(2)
C4 C5 1.526(3)
C4 H4 1.00(2)
C5 H5A 1.03(2)
C5 H5B 0.99(2)
C6 C8 1.501(3)
C6 C7 1.516(3)
C7 H7A 0.9800
C7 H7B 0.9800
C7 H7C 0.9800
C8 H8A 0.96(2)
C8 H8B 0.99(2)
C8 H8C 1.00(3)
C9 C14 1.390(3)
C9 C10 1.392(3)
C10 C11 1.389(3)
C10 H10 0.93(2)
C11 C12 1.369(3)
C11 H11 0.94(3)
C12 C13 1.369(3)
C13 C14 1.393(3)
C13 H13 0.97(2)
C14 H14 0.92(2)
C15 C20 1.386(3)
C15 C16 1.390(3)
C16 C17 1.375(3)
C16 H16 0.96(2)
C17 C18 1.389(3)
C17 H17 0.93(2)
C18 C19 1.379(3)
C19 C20 1.392(3)
C19 H19 0.94(2)
C20 H20 0.93(2)
C21 C22 1.508(3)
C21 H21A 0.98(2)
C21 H21B 0.97(2)
C22 C23 1.383(3)
C22 C27 1.387(3)
C23 C24 1.388(3)
C23 H23 0.93(2)
C24 C25 1.378(3)
C24 H24 0.96(3)
C25 C26 1.383(3)
C25 H25 0.98(2)
C26 C27 1.385(3)
C26 H26 0.96(3)
C27 H27 0.95(2)
F2 C39 1.361(2)
O5 C30 1.209(2)
O6 C31 1.429(2)
O6 C33 1.448(2)
O7 C33 1.418(2)
O7 C32 1.424(2)
O8 C45 1.374(2)
O8 C48 1.433(3)
N2 C30 1.361(3)
N2 C36 1.403(2)
N2 C28 1.483(2)
C28 C42 1.504(3)
C28 C29 1.575(3)
C28 H28 0.94(2)
C29 C31 1.520(3)
C29 C30 1.530(3)
C29 H29 0.97(2)
C31 C32 1.515(3)
C31 H31 0.95(2)
C32 H32A 1.02(2)
C32 H32B 0.98(2)
C33 C35 1.505(3)
C33 C34 1.514(3)
C34 H34A 0.95(2)
C34 H34B 0.97(3)
C34 H34C 1.03(2)
C35 H35A 0.95(2)
C35 H35B 0.98(2)
C35 H35C 0.96(2)
C36 C41 1.385(3)
C36 C37 1.389(3)
C37 C38 1.388(3)
C37 H37 0.95(2)
C38 C39 1.373(3)
C38 H38 0.93(2)
C39 C40 1.367(3)
C40 C41 1.388(3)
C40 H40 0.91(2)
C41 H41 0.95(2)
C42 C47 1.386(3)
C42 C43 1.389(3)
C43 C44 1.384(3)
C43 H43 0.95(3)
C44 C45 1.387(3)
C44 H44 0.98(2)
C45 C46 1.380(3)
C46 C47 1.388(3)
C46 H46 0.98(2)
C47 H47 0.96(2)
C48 C49 1.503(3)
C48 H48A 1.00(2)
C48 H48B 0.99(2)
C49 C54 1.380(3)
C49 C50 1.394(3)
C50 C51 1.385(3)
C50 H50 0.93(2)
C51 C52 1.383(3)
C51 H51 0.91(3)
C52 C53 1.375(3)
C52 H52 0.93(2)
C53 C54 1.393(3)
C53 H53 0.95(3)
C54 H54 0.98(2)

loop_
_geom_torsion_atom_site_label_1
_geom_torsion_atom_site_label_2
_geom_torsion_atom_site_label_3
_geom_torsion_atom_site_label_4
_geom_torsion
C3 N1 C1 C15 119.78(17)
C9 N1 C1 C15 -72.1(2)
C3 N1 C1 C2 1.31(15)
C9 N1 C1 C2 169.48(19)
N1 C1 C2 C4 116.18(18)
C15 C1 C2 C4 -3.0(3)
N1 C1 C2 C3 -1.17(13)
C15 C1 C2 C3 -120.31(17)
C9 N1 C3 O1 10.4(4)
C1 N1 C3 O1 178.1(2)
C9 N1 C3 C2 -169.11(19)
C1 N1 C3 C2 -1.35(15)
C4 C2 C3 O1 61.7(3)
C1 C2 C3 O1 -178.2(2)
C4 C2 C3 N1 -118.78(17)
C1 C2 C3 N1 1.27(14)
C6 O3 C4 C2 122.92(17)
C6 O3 C4 C5 1.7(2)
C3 C2 C4 O3 -175.12(16)
C1 C2 C4 O3 85.3(2)
C3 C2 C4 C5 -59.3(2)
C1 C2 C4 C5 -158.85(17)
C6 O2 C5 C4 35.4(2)
O3 C4 C5 O2 -22.4(2)
C2 C4 C5 O2 -142.42(17)
C5 O2 C6 O3 -34.8(2)
C5 O2 C6 C8 -150.88(17)
C5 O2 C6 C7 84.03(19)
C4 O3 C6 O2 19.9(2)
C4 O3 C6 C8 136.26(17)
C4 O3 C6 C7 -100.10(18)
C3 N1 C9 C14 172.21(19)
C1 N1 C9 C14 8.4(3)
C3 N1 C9 C10 -7.8(3)
C1 N1 C9 C10 -171.58(18)
C14 C9 C10 C11 2.2(3)
N1 C9 C10 C11 -177.84(18)
C9 C10 C11 C12 -0.5(3)
C10 C11 C12 F1 178.32(18)
C10 C11 C12 C13 -1.7(3)
F1 C12 C13 C14 -177.96(18)
C11 C12 C13 C14 2.0(3)
C10 C9 C14 C13 -1.8(3)
N1 C9 C14 C13 178.20(18)
C12 C13 C14 C9 -0.2(3)
N1 C1 C15 C20 -8.9(3)
C2 C1 C15 C20 92.0(2)
N1 C1 C15 C16 175.25(16)
C2 C1 C15 C16 -83.9(2)
C20 C15 C16 C17 -0.4(3)
C1 C15 C16 C17 175.67(17)
C15 C16 C17 C18 0.5(3)
C21 O4 C18 C19 -16.1(3)
C21 O4 C18 C17 164.04(17)
C16 C17 C18 O4 179.52(17)
C16 C17 C18 C19 -0.3(3)
O4 C18 C19 C20 -179.70(17)
C17 C18 C19 C20 0.1(3)
C16 C15 C20 C19 0.2(3)
C1 C15 C20 C19 -175.62(17)
C18 C19 C20 C15 -0.1(3)
C18 O4 C21 C22 -160.16(16)
O4 C21 C22 C23 5.5(3)
O4 C21 C22 C27 -174.91(17)
C27 C22 C23 C24 0.2(3)
C21 C22 C23 C24 179.82(19)
C22 C23 C24 C25 -0.4(3)
C23 C24 C25 C26 0.2(3)
C24 C25 C26 C27 0.1(3)
C25 C26 C27 C22 -0.3(3)
C23 C22 C27 C26 0.2(3)
C21 C22 C27 C26 -179.5(2)
C30 N2 C28 C42 114.22(17)
C36 N2 C28 C42 -60.9(3)
C30 N2 C28 C29 -3.62(15)
C36 N2 C28 C29 -178.7(2)
N2 C28 C29 C31 122.08(18)
C42 C28 C29 C31 6.2(3)
N2 C28 C29 C30 3.21(13)
C42 C28 C29 C30 -112.68(17)
C36 N2 C30 O5 -0.7(4)
C28 N2 C30 O5 -175.6(2)
C36 N2 C30 C29 178.6(2)
C28 N2 C30 C29 3.72(15)
C31 C29 C30 O5 54.0(3)
C28 C29 C30 O5 175.8(2)
C31 C29 C30 N2 -125.25(17)
C28 C29 C30 N2 -3.50(15)
C33 O6 C31 C32 -17.4(2)
C33 O6 C31 C29 102.49(18)
C30 C29 C31 O6 -173.49(15)
C28 C29 C31 O6 85.3(2)
C30 C29 C31 C32 -58.8(2)
C28 C29 C31 C32 -159.98(17)
C33 O7 C32 C31 -39.1(2)
O6 C31 C32 O7 34.3(2)
C29 C31 C32 O7 -85.36(19)
C32 O7 C33 O6 28.95(19)
C32 O7 C33 C35 146.45(17)
C32 O7 C33 C34 -89.16(18)
C31 O6 C33 O7 -6.0(2)
C31 O6 C33 C35 -122.95(18)
C31 O6 C33 C34 112.92(18)
C30 N2 C36 C41 176.1(2)
C28 N2 C36 C41 -10.6(3)
C30 N2 C36 C37 -5.4(3)
C28 N2 C36 C37 167.85(19)
C41 C36 C37 C38 0.8(3)
N2 C36 C37 C38 -177.67(19)
C36 C37 C38 C39 1.4(3)
C37 C38 C39 F2 176.50(19)
C37 C38 C39 C40 -2.5(3)
F2 C39 C40 C41 -177.70(18)
C38 C39 C40 C41 1.3(3)
C37 C36 C41 C40 -2.0(3)
N2 C36 C41 C40 176.47(18)
C39 C40 C41 C36 1.0(3)
N2 C28 C42 C47 -21.4(3)
C29 C28 C42 C47 77.5(2)
N2 C28 C42 C43 162.08(17)
C29 C28 C42 C43 -99.1(2)
C47 C42 C43 C44 -0.6(3)
C28 C42 C43 C44 176.05(18)
C42 C43 C44 C45 -0.4(3)
C48 O8 C45 C46 2.0(3)
C48 O8 C45 C44 -178.77(17)
C43 C44 C45 O8 -178.26(17)
C43 C44 C45 C46 1.0(3)
O8 C45 C46 C47 178.55(18)
C44 C45 C46 C47 -0.7(3)
C43 C42 C47 C46 1.0(3)
C28 C42 C47 C46 -175.60(17)
C45 C46 C47 C42 -0.4(3)
C45 O8 C48 C49 75.8(2)
O8 C48 C49 C54 -122.7(2)
O8 C48 C49 C50 57.6(3)
C54 C49 C50 C51 0.4(3)
C48 C49 C50 C51 -179.88(19)
C49 C50 C51 C52 0.5(3)
C50 C51 C52 C53 -1.2(3)
C51 C52 C53 C54 0.9(3)
C50 C49 C54 C53 -0.6(3)
C48 C49 C54 C53 179.64(19)
C52 C53 C54 C49 0.0(3)
